data_7238332
loop_
_publ_author_name
'Yao, Ru-Xin'
'Hao, Zheng-Ming'
'Guo, Cai-Hong'
'Zhang, Xian-Ming'

_publ_section_title
;
 Enantiomers of conformation-flexible
 cyclopentane-1,2,3,4-tetracarboxylate in metal--organic frameworks
;
_journal_issue 12
_journal_name_full CrystEngComm
_journal_page_first 4416
_journal_paper_doi 10.1039/c0ce00144a
_journal_volume 12
_journal_year 2010
_chemical_formula_sum 'C9 H12 Cd2 O11'
_chemical_formula_weight 520.99
_space_group_IT_number 14
_space_group_name_Hall '-P 2ybc'
_space_group_name_H-M_alt 'P 1 21/c 1'
_symmetry_cell_setting monoclinic
_symmetry_space_group_name_H-M 'P 1 21/c 1'
_atom_sites_solution_hydrogens geom
_atom_sites_solution_primary direct
_atom_sites_solution_secondary difmap
_audit_creation_method SHELXL-97
_cell_angle_alpha 90.00
_cell_angle_beta 104.8460(10)
_cell_angle_gamma 90.00
_cell_formula_units_Z 4
_cell_length_a 8.1398(5)
_cell_length_b 10.4304(6)
_cell_length_c 15.5320(10)
_cell_measurement_reflns_used 5151
_cell_measurement_temperature 298(2)
_cell_measurement_theta_max 28.36
_cell_measurement_theta_min 2.27
_cell_volume 1274.67(14)
_computing_cell_refinement 'SMART (Bruker, 2001)'
_computing_data_collection 'SMART (Bruker, 2001)'
_computing_data_reduction 'SAINT (Bruker, 2001)'
_computing_molecular_graphics 'SAINT (Bruker, 2001)'
_computing_publication_material 'SHELXL-97 (Sheldrick, 1997)'
_computing_structure_refinement 'SHELXL-97 (Sheldrick, 1997)'
_computing_structure_solution 'SHELXS-97 (Sheldrick, 1990)'
_diffrn_ambient_temperature 298(2)
_diffrn_measured_fraction_theta_full 0.963
_diffrn_measured_fraction_theta_max 0.963
_diffrn_measurement_device_type 'Bruker Apex CCD Diffractometer'
_diffrn_measurement_method '\f and \w scan'
_diffrn_radiation_monochromator graphite
_diffrn_radiation_source 'fine-focus sealed tube'
_diffrn_radiation_type MoK\a
_diffrn_radiation_wavelength 0.71073
_diffrn_reflns_av_R_equivalents 0.0169
_diffrn_reflns_av_sigmaI/netI 0.0194
_diffrn_reflns_limit_h_max 10
_diffrn_reflns_limit_h_min -8
_diffrn_reflns_limit_k_max 13
_diffrn_reflns_limit_k_min -13
_diffrn_reflns_limit_l_max 19
_diffrn_reflns_limit_l_min -19
_diffrn_reflns_number 8106
_diffrn_reflns_theta_full 27.00
_diffrn_reflns_theta_max 27.00
_diffrn_reflns_theta_min 2.59
_exptl_absorpt_coefficient_mu 3.398
_exptl_absorpt_correction_T_max 0.7969
_exptl_absorpt_correction_T_min 0.5219
_exptl_absorpt_correction_type empirical
_exptl_absorpt_process_details 'SADABS, sheldrick 1997'
_exptl_crystal_colour colourless
_exptl_crystal_density_diffrn 2.715
_exptl_crystal_density_method 'not measured'
_exptl_crystal_description prism
_exptl_crystal_F_000 1000
_exptl_crystal_size_max 0.22
_exptl_crystal_size_mid 0.12
_exptl_crystal_size_min 0.07
_refine_diff_density_max 1.235
_refine_diff_density_min -1.314
_refine_diff_density_rms 0.364
_refine_ls_extinction_method none
_refine_ls_goodness_of_fit_ref 1.193
_refine_ls_hydrogen_treatment constr
_refine_ls_matrix_type full
_refine_ls_number_parameters 199
_refine_ls_number_reflns 2679
_refine_ls_number_restraints 0
_refine_ls_restrained_S_all 1.193
_refine_ls_R_factor_all 0.0366
_refine_ls_R_factor_gt 0.0306
_refine_ls_shift/su_max 0.001
_refine_ls_shift/su_mean 0.000
_refine_ls_structure_factor_coef Fsqd
_refine_ls_weighting_details 'calc w=1/[\s^2^(Fo^2^)+(0.0915P)^2^+2.0033P] where P=(Fo^2^+2Fc^2^)/3'
_refine_ls_weighting_scheme calc
_refine_ls_wR_factor_gt 0.1123
_refine_ls_wR_factor_ref 0.1390
_reflns_number_gt 2450
_reflns_number_total 2679
_reflns_threshold_expression >2sigma(I)
_cod_data_source_file c0ce00144a.txt
_cod_data_source_block 4
_cod_original_sg_symbol_H-M P2(1)/c
_cod_database_code 7238332

loop_
_symmetry_equiv_pos_as_xyz
'x, y, z'
'-x, y+1/2, -z+1/2'
'-x, -y, -z'
'x, -y-1/2, z-1/2'

loop_
_atom_site_label
_atom_site_type_symbol
_atom_site_fract_x
_atom_site_fract_y
_atom_site_fract_z
_atom_site_U_iso_or_equiv
_atom_site_adp_type
_atom_site_occupancy
_atom_site_symmetry_multiplicity
_atom_site_calc_flag
_atom_site_refinement_flags
Cd1 Cd 0.27602(5) 0.68302(3) 0.13132(2) 0.01855(17) Uani 1 1 d .
Cd2 Cd 0.12336(5) 1.06571(4) 0.24573(3) 0.02607(18) Uani 1 1 d .
O4 O 0.2992(6) 1.4594(4) 0.1538(3) 0.0298(9) Uani 1 1 d .
O3 O 0.3256(6) 1.5293(4) 0.0250(3) 0.0307(9) Uani 1 1 d .
O2 O -0.0130(6) 1.3011(4) -0.0193(3) 0.0334(10) Uani 1 1 d .
O1 O 0.0141(5) 1.3204(4) -0.1549(3) 0.0298(10) Uani 1 1 d .
O8 O 0.3629(6) 0.8517(4) 0.0662(3) 0.0315(9) Uani 1 1 d .
O7 O 0.2030(6) 0.9436(4) 0.1435(3) 0.0315(10) Uani 1 1 d .
O6 O 0.3816(6) 1.1693(4) 0.2717(3) 0.0337(10) Uani 1 1 d .
O5 O 0.6012(5) 1.2243(4) 0.2207(3) 0.0315(9) Uani 1 1 d .
O1W O -0.0727(7) 1.1843(5) 0.1404(3) 0.0433(12) Uani 1 1 d .
H6A H -0.0398 1.2567 0.1180 0.052 Uiso 1 1 d R
H7A H -0.1813 1.1578 0.1220 0.052 Uiso 1 1 d R
O2W O 0.2622(7) 0.9284(5) 0.3507(3) 0.0426(12) Uani 1 1 d .
H8A H 0.3056 0.8561 0.3689 0.051 Uiso 1 1 d R
H9A H 0.2877 0.9802 0.3943 0.051 Uiso 1 1 d R
O3W O -0.0932(6) 0.9265(4) 0.2364(3) 0.0380(11) Uani 1 1 d .
H10A H -0.1789 0.9069 0.2555 0.046 Uiso 1 1 d R
H11A H -0.0634 0.8598 0.2128 0.046 Uiso 1 1 d R
C2 C 0.3593(7) 1.3027(5) 0.0522(3) 0.0206(11) Uani 1 1 d .
H1A H 0.4804 1.3005 0.0537 0.025 Uiso 1 1 calc R
C1 C 0.2605(7) 1.2553(5) -0.0422(3) 0.0191(10) Uani 1 1 d .
H2A H 0.3220 1.2793 -0.0863 0.023 Uiso 1 1 calc R
C5 C 0.2574(7) 1.1076(5) -0.0328(3) 0.0222(10) Uani 1 1 d .
H3A H 0.3100 1.0669 -0.0752 0.027 Uiso 1 1 calc R
H3B H 0.1414 1.0769 -0.0434 0.027 Uiso 1 1 calc R
C4 C 0.3587(7) 1.0773(5) 0.0639(3) 0.0201(10) Uani 1 1 d .
H4A H 0.4795 1.0720 0.0653 0.024 Uiso 1 1 calc R
C3 C 0.3308(7) 1.1987(5) 0.1151(3) 0.0185(10) Uani 1 1 d .
H5A H 0.2120 1.2014 0.1182 0.022 Uiso 1 1 calc R
C8 C 0.4445(7) 1.1993(5) 0.2082(3) 0.0221(11) Uani 1 1 d .
C7 C 0.3211(6) 1.4376(5) 0.0772(4) 0.0203(10) Uani 1 1 d .
C6 C 0.0791(7) 1.2987(5) -0.0723(4) 0.0199(10) Uani 1 1 d .
C9 C 0.3047(7) 0.9508(5) 0.0934(3) 0.0200(10) Uani 1 1 d .

loop_
_atom_site_aniso_label
_atom_site_aniso_U_11
_atom_site_aniso_U_22
_atom_site_aniso_U_33
_atom_site_aniso_U_23
_atom_site_aniso_U_13
_atom_site_aniso_U_12
Cd1 0.0212(3) 0.0151(3) 0.0184(3) 0.00067(12) 0.00334(17) -0.00011(13)
Cd2 0.0293(3) 0.0259(3) 0.0238(3) -0.00160(14) 0.00825(19) 0.00161(15)
O4 0.042(2) 0.022(2) 0.028(2) -0.0046(16) 0.0144(18) -0.0007(17)
O3 0.045(2) 0.022(2) 0.027(2) 0.0037(16) 0.0123(18) 0.0015(18)
O2 0.028(2) 0.047(3) 0.027(2) -0.0010(17) 0.0093(18) 0.0060(18)
O1 0.022(2) 0.040(3) 0.023(2) 0.0089(16) -0.0014(16) -0.0061(16)
O8 0.042(2) 0.019(2) 0.041(2) 0.0004(17) 0.023(2) 0.0008(17)
O7 0.041(3) 0.025(2) 0.035(2) -0.0066(16) 0.023(2) -0.0071(17)
O6 0.038(2) 0.041(3) 0.0197(19) -0.0012(17) 0.0035(18) -0.0072(18)
O5 0.034(2) 0.028(2) 0.028(2) 0.0070(17) 0.0004(17) -0.0087(18)
O1W 0.041(3) 0.048(3) 0.036(3) 0.007(2) 0.001(2) 0.010(2)
O2W 0.050(3) 0.044(3) 0.031(2) 0.0022(19) 0.006(2) 0.019(2)
O3W 0.045(3) 0.035(3) 0.040(2) -0.0113(19) 0.020(2) -0.0095(19)
C2 0.019(3) 0.024(3) 0.018(2) 0.0017(19) 0.0026(19) -0.0024(19)
C1 0.022(2) 0.018(2) 0.017(2) 0.0015(18) 0.0041(18) 0.0011(19)
C5 0.025(3) 0.019(3) 0.019(2) 0.0004(19) 0.000(2) 0.004(2)
C4 0.025(3) 0.018(3) 0.017(2) -0.0019(18) 0.004(2) 0.0013(19)
C3 0.026(3) 0.012(2) 0.017(2) 0.0011(17) 0.004(2) 0.0013(18)
C8 0.026(3) 0.018(3) 0.018(2) 0.0027(18) -0.002(2) -0.003(2)
C7 0.015(2) 0.019(3) 0.025(2) 0.0020(19) 0.0001(19) -0.0019(18)
C6 0.024(3) 0.011(2) 0.024(2) -0.0015(18) 0.004(2) -0.0013(19)
C9 0.024(3) 0.017(2) 0.017(2) 0.0026(18) 0.0016(19) -0.0004(19)

loop_
_atom_type_symbol
_atom_type_description
_atom_type_scat_dispersion_real
_atom_type_scat_dispersion_imag
_atom_type_scat_source
C C 0.0033 0.0016 'International Tables Vol C Tables 4.2.6.8 and 6.1.1.4'
H H 0.0000 0.0000 'International Tables Vol C Tables 4.2.6.8 and 6.1.1.4'
O O 0.0106 0.0060 'International Tables Vol C Tables 4.2.6.8 and 6.1.1.4'
Cd Cd -0.8075 1.2024 'International Tables Vol C Tables 4.2.6.8 and 6.1.1.4'

loop_
_geom_angle_atom_site_label_1
_geom_angle_atom_site_label_2
_geom_angle_atom_site_label_3
_geom_angle
_geom_angle_site_symmetry_1
_geom_angle_site_symmetry_3
O8 Cd1 O5 101.45(17) . 2_645
O8 Cd1 O4 145.44(15) . 1_545
O5 Cd1 O4 92.27(15) 2_645 1_545
O8 Cd1 O2 86.81(16) . 3_575
O5 Cd1 O2 142.37(15) 2_645 3_575
O4 Cd1 O2 101.45(16) 1_545 3_575
O8 Cd1 O3 94.93(15) . 1_545
O5 Cd1 O3 134.71(15) 2_645 1_545
O4 Cd1 O3 54.68(14) 1_545 1_545
O2 Cd1 O3 79.84(15) 3_575 1_545
O8 Cd1 O1 120.14(15) . 3_575
O5 Cd1 O1 92.39(15) 2_645 3_575
O4 Cd1 O1 90.40(15) 1_545 3_575
O2 Cd1 O1 53.13(14) 3_575 3_575
O3 Cd1 O1 115.10(15) 1_545 3_575
O8 Cd1 C7 120.85(15) . 1_545
O5 Cd1 C7 114.96(15) 2_645 1_545
O4 Cd1 C7 27.39(15) 1_545 1_545
O2 Cd1 C7 90.40(15) 3_575 1_545
O3 Cd1 C7 27.29(15) 1_545 1_545
O1 Cd1 C7 103.79(15) 3_575 1_545
O2W Cd2 O7 88.22(17) . .
O2W Cd2 O3W 82.87(19) . .
O7 Cd2 O3W 87.26(16) . .
O2W Cd2 O1 92.93(16) . 4_586
O7 Cd2 O1 173.83(16) . 4_586
O3W Cd2 O1 86.87(16) . 4_586
O2W Cd2 O6 84.55(18) . .
O7 Cd2 O6 88.53(16) . .
O3W Cd2 O6 166.85(17) . .
O1 Cd2 O6 97.61(16) 4_586 .
O2W Cd2 O1W 167.5(2) . .
O7 Cd2 O1W 94.25(18) . .
O3W Cd2 O1W 85.05(19) . .
O1 Cd2 O1W 83.36(16) 4_586 .
O6 Cd2 O1W 107.70(18) . .
C7 O4 Cd1 93.7(3) . 1_565
C7 O3 Cd1 91.5(3) . 1_565
C6 O2 Cd1 95.6(3) . 3_575
C6 O1 Cd2 129.4(4) . 4_585
C6 O1 Cd1 90.8(3) . 3_575
Cd2 O1 Cd1 130.75(18) 4_585 3_575
C9 O8 Cd1 107.8(3) . .
C9 O7 Cd2 138.2(3) . .
C8 O6 Cd2 120.9(3) . .
C8 O5 Cd1 106.1(3) . 2_655
C7 C2 C3 115.1(4) . .
C7 C2 C1 116.4(4) . .
C3 C2 C1 104.6(4) . .
C6 C1 C5 106.9(4) . .
C6 C1 C2 115.3(4) . .
C5 C1 C2 104.1(4) . .
C1 C5 C4 106.1(4) . .
C9 C4 C3 118.1(4) . .
C9 C4 C5 110.5(4) . .
C3 C4 C5 102.7(4) . .
C8 C3 C2 117.2(4) . .
C8 C3 C4 111.3(4) . .
C2 C3 C4 100.8(4) . .
O6 C8 O5 121.6(5) . .
O6 C8 C3 118.5(5) . .
O5 C8 C3 119.8(5) . .
O3 C7 O4 120.1(5) . .
O3 C7 C2 119.9(5) . .
O4 C7 C2 119.7(5) . .
O3 C7 Cd1 61.2(3) . 1_565
O4 C7 Cd1 58.9(3) . 1_565
C2 C7 Cd1 175.6(4) . 1_565
O2 C6 O1 119.7(5) . .
O2 C6 C1 120.6(5) . .
O1 C6 C1 119.2(5) . .
O8 C9 O7 121.2(5) . .
O8 C9 C4 117.2(5) . .
O7 C9 C4 121.6(5) . .

loop_
_geom_bond_atom_site_label_1
_geom_bond_atom_site_label_2
_geom_bond_distance
_geom_bond_site_symmetry_2
Cd1 O8 2.233(4) .
Cd1 O5 2.300(4) 2_645
Cd1 O4 2.358(4) 1_545
Cd1 O2 2.394(4) 3_575
Cd1 O3 2.409(4) 1_545
Cd1 O1 2.481(4) 3_575
Cd1 C7 2.748(5) 1_545
Cd2 O2W 2.245(4) .
Cd2 O7 2.255(4) .
Cd2 O3W 2.260(5) .
Cd2 O1 2.300(4) 4_586
Cd2 O6 2.306(5) .
Cd2 O1W 2.327(5) .
O4 C7 1.267(7) .
O4 Cd1 2.358(4) 1_565
O3 C7 1.260(6) .
O3 Cd1 2.409(4) 1_565
O2 C6 1.247(7) .
O2 Cd1 2.394(4) 3_575
O1 C6 1.275(7) .
O1 Cd2 2.300(4) 4_585
O1 Cd1 2.481(4) 3_575
O8 C9 1.254(7) .
O7 C9 1.276(7) .
O6 C8 1.262(7) .
O5 C8 1.267(7) .
O5 Cd1 2.300(4) 2_655
C2 C7 1.513(7) .
C2 C3 1.517(7) .
C2 C1 1.561(7) .
C1 C6 1.500(7) .
C1 C5 1.549(8) .
C5 C4 1.549(7) .
C4 C9 1.499(7) .
C4 C3 1.543(7) .
C3 C8 1.503(7) .
C7 Cd1 2.748(5) 1_565
